data_7715892
loop_
_publ_author_name
'Neumann, Till'
'Thompson, Benedict C.'
'Hebron, Denny'
'Graycon, Daniel M.'
'Collauto, Alberto'
'Roessler, Maxie M.'
'Wilson, Daniel W. N.'
'Musgrave, Rebecca A.'

_publ_section_title
;
 Heterobimetallic 3d-4f complexes supported by a Schiff-base tripodal
 ligand.
;
_journal_issue 23
_journal_name_full 'Dalton transactions (Cambridge, England : 2003)'
_journal_page_first 9921
_journal_page_last 9932
_journal_paper_doi 10.1039/d3dt03760f
_journal_volume 53
_journal_year 2024
_chemical_formula_moiety 'C30 H30 Co F3 N3 Na2 O9 S'
_chemical_formula_sum 'C30 H30 Co F3 N3 Na2 O9 S'
_chemical_formula_weight 770.54
_space_group_crystal_system triclinic
_space_group_IT_number 2
_space_group_name_Hall '-P 1'
_space_group_name_H-M_alt 'P -1'
_atom_sites_solution_hydrogens geom
_atom_sites_solution_primary dual
_audit_creation_date 2023-08-23
_audit_creation_method
;
Olex2 1.3
(compiled 2020.11.12 svn.r5f609507 for OlexSys, GUI svn.r6408)
;
_audit_update_record
;
2023-11-10 deposited with the CCDC.	2024-04-30 downloaded from the CCDC.
;
_cell_angle_alpha 104.532(3)
_cell_angle_beta 106.887(3)
_cell_angle_gamma 105.274(3)
_cell_formula_units_Z 2
_cell_length_a 11.7547(5)
_cell_length_b 13.2058(5)
_cell_length_c 13.4600(4)
_cell_measurement_reflns_used 7704
_cell_measurement_temperature 150.00(10)
_cell_measurement_theta_max 72.1540
_cell_measurement_theta_min 4.2180
_cell_volume 1803.26(14)
_computing_cell_refinement 'CrysAlisPro 1.171.42.94a (Rigaku OD, 2023)'
_computing_data_collection 'CrysAlisPro 1.171.42.94a (Rigaku OD, 2023)'
_computing_data_reduction 'CrysAlisPro 1.171.42.94a (Rigaku OD, 2023)'
_computing_molecular_graphics 'Olex2 1.3 (Dolomanov et al., 2009)'
_computing_publication_material 'Olex2 1.3 (Dolomanov et al., 2009)'
_computing_structure_refinement 'SHELXL 2018/3 (Sheldrick, 2015)'
_computing_structure_solution 'SHELXT 2018/2 (Sheldrick, 2018)'
_diffrn_ambient_environment N~2~
_diffrn_ambient_temperature 150.00(10)
_diffrn_detector 'CCD plate'
_diffrn_detector_area_resol_mean 15.9832
_diffrn_detector_type Sapphire3
_diffrn_measured_fraction_theta_full 0.999
_diffrn_measured_fraction_theta_max 0.974
_diffrn_measurement_details
;
List of Runs (angles in degrees, time in seconds):

  # Type    Start    End  Width  t~exp~   \w     \q     \k     \f   Frames
#--------------------------------------------------------------------------
  1  \w   -103.00  33.00   1.00    5.00    --  -33.50   0.00 -60.00  136
  2  \w     44.00  75.00   1.00    5.00    --   36.21 -99.00 -60.00   31
  3  \w     20.00 103.00   1.00    5.00    --   36.21  57.00 -30.00   83
  4  \w     69.00 104.00   1.00    5.00    --   36.21 178.00 -30.00   35
  5  \w     29.00  99.00   1.00    5.00    --   36.21  57.00 120.00   70
  6  \w     73.00  98.00   1.00    5.00    --   36.21 178.00 120.00   25
  7  \w      4.00  57.00   1.00    5.00    --   36.21 -99.00  60.00   53
  8  \w      2.00  51.00   1.00    5.00    --   36.21 -37.00-180.00   49
  9  \w    -33.00  -7.00   1.00    5.00    --   36.21 -37.00-180.00   26
 10  \w     23.00  75.00   1.00    5.00    --   36.21 -99.00 150.00   52
 11  \w    102.00 175.00   1.00   20.00    --  108.00  77.00  90.00   73
 12  \w     93.00 155.00   1.00   20.00    --  108.00  45.00   0.00   62
 13  \w     64.00 105.00   1.00   20.00    --  108.00-111.00  30.00   41
 14  \w    104.00 178.00   1.00   20.00    --  108.00 111.00-180.00   74
 15  \w     91.00 149.00   1.00   20.00    --  108.00  45.00 150.00   58
 16  \w     82.00 108.00   1.00   20.00    --  108.00 -30.00  90.00   26
 17  \w     38.00  64.00   1.00   20.00    --  108.00 -30.00  90.00   26
 18  \w     66.00 121.00   1.00   20.00    --  108.00 -45.00 -90.00   55
 19  \w     64.00 109.00   1.00   20.00    --  108.00-111.00-120.00   45
 20  \w     66.00 123.00   1.00   20.00    --  108.00 -45.00   0.00   57
 21  \w     79.00 107.00   1.00   20.00    --  108.00-111.00 120.00   28
 22  \w    110.00 177.00   1.00   20.00    --  108.00 111.00  30.00   67
 23  \w    114.00 146.00   1.00   20.00    --  108.00 111.00  60.00   32
 24  \w     43.00 116.00   1.00   20.00    --  108.00 -45.00 120.00   73
 25  \w     51.00 112.00   1.00   20.00    --  108.00 -77.00  90.00   61
 26  \w     92.00 160.00   1.00   20.00    --  108.00  45.00-120.00   68
 27  \w     52.00  96.00   1.00   20.00    --  108.00-111.00 -30.00   44
;
_diffrn_measurement_device 'four-circle diffractometer'
_diffrn_measurement_device_type 'Xcalibur, Sapphire3, Gemini'
_diffrn_measurement_method '\w scans'
_diffrn_orient_matrix_type 'CrysAlisPro convention (1999,Acta A55,543-557)'
_diffrn_orient_matrix_UB_11 0.0322522000
_diffrn_orient_matrix_UB_12 0.1184988000
_diffrn_orient_matrix_UB_13 0.0810637000
_diffrn_orient_matrix_UB_21 0.1291457000
_diffrn_orient_matrix_UB_22 -0.0011646000
_diffrn_orient_matrix_UB_23 0.0694240000
_diffrn_orient_matrix_UB_31 0.0623647000
_diffrn_orient_matrix_UB_32 0.0518230000
_diffrn_orient_matrix_UB_33 -0.0705385000
_diffrn_radiation_monochromator graphite
_diffrn_radiation_probe x-ray
_diffrn_radiation_type 'Cu K\a'
_diffrn_radiation_wavelength 1.54184
_diffrn_reflns_av_R_equivalents 0.0273
_diffrn_reflns_av_unetI/netI 0.0405
_diffrn_reflns_Laue_measured_fraction_full 0.999
_diffrn_reflns_Laue_measured_fraction_max 0.974
_diffrn_reflns_limit_h_max 14
_diffrn_reflns_limit_h_min -14
_diffrn_reflns_limit_k_max 16
_diffrn_reflns_limit_k_min -16
_diffrn_reflns_limit_l_max 15
_diffrn_reflns_limit_l_min -16
_diffrn_reflns_number 12391
_diffrn_reflns_point_group_measured_fraction_full 0.999
_diffrn_reflns_point_group_measured_fraction_max 0.974
_diffrn_reflns_theta_full 67.684
_diffrn_reflns_theta_max 72.154
_diffrn_reflns_theta_min 3.671
_diffrn_source 'fine-focus sealed X-ray tube'
_diffrn_source_type 'Enhance (Cu) X-ray Source'
_exptl_absorpt_coefficient_mu 5.115
_exptl_absorpt_correction_T_max 0.808
_exptl_absorpt_correction_T_min 0.554
_exptl_absorpt_correction_type analytical
_exptl_absorpt_process_details
;
CrysAlisPro 1.171.42.94a (Rigaku Oxford Diffraction, 2023)
Analytical numeric absorption correction using a multifaceted crystal
model based on expressions derived by R.C. Clark & J.S. Reid.
(Clark, R. C. & Reid, J. S. (1995). Acta Cryst. A51, 887-897)
Empirical absorption correction using spherical harmonics,
implemented in SCALE3 ABSPACK scaling algorithm.
;
_exptl_crystal_colour 'clear orange'
_exptl_crystal_colour_lustre clear
_exptl_crystal_colour_primary orange
_exptl_crystal_density_diffrn 1.419
_exptl_crystal_description block
_exptl_crystal_F_000 790
_exptl_crystal_size_max 0.424
_exptl_crystal_size_mid 0.238
_exptl_crystal_size_min 0.107
_refine_diff_density_max 0.345
_refine_diff_density_min -0.336
_refine_diff_density_rms 0.060
_refine_ls_extinction_method none
_refine_ls_goodness_of_fit_ref 1.030
_refine_ls_hydrogen_treatment constr
_refine_ls_matrix_type full
_refine_ls_number_parameters 446
_refine_ls_number_reflns 6933
_refine_ls_number_restraints 0
_refine_ls_restrained_S_all 1.030
_refine_ls_R_factor_all 0.0452
_refine_ls_R_factor_gt 0.0409
_refine_ls_shift/su_max 0.001
_refine_ls_shift/su_mean 0.000
_refine_ls_structure_factor_coef Fsqd
_refine_ls_weighting_details 'w=1/[\s^2^(Fo^2^)+(0.0504P)^2^+1.3549P] where P=(Fo^2^+2Fc^2^)/3'
_refine_ls_weighting_scheme calc
_refine_ls_wR_factor_gt 0.1059
_refine_ls_wR_factor_ref 0.1085
_reflns_Friedel_coverage 0.000
_reflns_number_gt 6401
_reflns_number_total 6933
_reflns_threshold_expression 'I > 2\s(I)'
_cod_data_source_file d3dt03760f2.cif
_cod_data_source_block exp_542
_cod_depositor_comments 'Adding full bibliography for 7715892--7715896.cif.'
_cod_original_cell_volume 1803.25(12)
_cod_database_code 7715892
_shelx_shelxl_version_number 2018/3
_chemical_oxdiff_formula 'C36 H30 Co F3 N4 Na2 O9 S'
_shelx_space_group_comment
;
The symmetry employed for this shelxl refinement is uniquely defined
by the following loop, which should always be used as a source of
symmetry information in preference to the above space-group names.
They are only intended as comments.
;
_shelx_estimated_absorpt_t_max 0.611
_shelx_estimated_absorpt_t_min 0.220
_reflns_odcompleteness_completeness 99.95
_reflns_odcompleteness_iscentric 1
_reflns_odcompleteness_theta 66.97
_olex2_refinement_description
;
1. Fixed Uiso
 At 1.2 times of:
  All C(H) groups, All C(H,H) groups
 At 1.5 times of:
  All C(H,H,H) groups
2.a Secondary CH2 refined with riding coordinates:
 C4(H4A,H4B), C5(H5A,H5B), C3(H3A,H3B)
2.b Aromatic/amide H refined with riding coordinates:
 C14(H14), C6(H6), C18(H18), C22(H22), C16(H16), C10(H10), C8(H8), C17(H17),
 C26(H26), C9(H9), C24(H24), C25(H25)
2.c Idealised Me refined as rotating group:
 C1(H1A,H1B,H1C), C21(H21A,H21B,H21C), C13(H13A,H13B,H13C), C29(H29A,H29B,H29C)
;
_smtbx_masks_special_details
;
A solvent mask was calculated and 87 electrons were 
found in a volume of 283\%A^3^ in 1 void per unit cell. 
This is consistent with the presence of 
1[C2H3N] per Asymmetric Unit 
which account for 44 electrons 
per unit cell.
;
_smtbx_masks_void_probe_radius 1.2
_smtbx_masks_void_truncation_radius 1.2
_olex2_submission_special_instructions 'No special instructions were received'
_oxdiff_exptl_absorpt_empirical_details
;
Empirical correction (ABSPACK) includes:
- Absorption correction using spherical harmonics
- Frame scaling
;
_oxdiff_exptl_absorpt_empirical_full_max 1.254
_oxdiff_exptl_absorpt_empirical_full_min 0.837

loop_
_space_group_symop_operation_xyz
'x, y, z'
'-x, -y, -z'

loop_
_atom_site_label
_atom_site_type_symbol
_atom_site_fract_x
_atom_site_fract_y
_atom_site_fract_z
_atom_site_U_iso_or_equiv
_atom_site_adp_type
_atom_site_occupancy
_atom_site_site_symmetry_order
_atom_site_calc_flag
_atom_site_refinement_flags_posn
_atom_site_refinement_flags_adp
_atom_site_refinement_flags_occupancy
_atom_site_disorder_assembly
_atom_site_disorder_group
Co1 Co 0.76295(3) 0.61712(3) 0.23095(3) 0.01787(10) Uani 1 1 d . . . . .
S1 S 0.29857(6) 0.32930(5) 0.33530(5) 0.02734(14) Uani 1 1 d . . . . .
Na03 Na 0.55927(10) 0.56488(8) 0.36453(8) 0.0272(2) Uani 1 1 d . . . . .
Na04 Na 0.86374(10) 0.68472(8) 0.51810(8) 0.0299(2) Uani 1 1 d . . . . .
O4 O 1.00547(17) 0.87955(14) 0.57843(14) 0.0253(4) Uani 1 1 d . . . . .
O3 O 0.89309(16) 0.73505(14) 0.37671(13) 0.0248(4) Uani 1 1 d . . . . .
O5 O 0.74400(16) 0.53316(13) 0.34754(13) 0.0229(3) Uani 1 1 d . . . . .
O1 O 0.61162(16) 0.65440(14) 0.25494(14) 0.0224(3) Uani 1 1 d . . . . .
O2 O 0.48489(17) 0.71950(16) 0.37102(15) 0.0287(4) Uani 1 1 d . . . . .
O6 O 0.85670(18) 0.50446(15) 0.53347(14) 0.0298(4) Uani 1 1 d . . . . .
N1 N 0.71731(19) 0.68050(17) 0.09768(16) 0.0229(4) Uani 1 1 d . . . . .
F3 F 0.3089(3) 0.1976(2) 0.16201(17) 0.0772(8) Uani 1 1 d . . . . .
N2 N 0.92548(19) 0.62598(16) 0.18551(16) 0.0206(4) Uani 1 1 d . . . . .
O9 O 0.3345(3) 0.3349(2) 0.44886(17) 0.0476(6) Uani 1 1 d . . . . .
N3 N 0.68005(19) 0.45321(17) 0.11326(16) 0.0224(4) Uani 1 1 d . . . . .
F2 F 0.2668(3) 0.11745(18) 0.2722(2) 0.0850(9) Uani 1 1 d . . . . .
O8 O 0.1638(2) 0.2972(2) 0.2804(2) 0.0535(6) Uani 1 1 d . . . . .
O7 O 0.3763(2) 0.42107(19) 0.3183(2) 0.0524(6) Uani 1 1 d . . . . .
F1 F 0.4558(3) 0.2267(3) 0.3127(2) 0.0880(9) Uani 1 1 d . . . . .
C14 C 1.0243(2) 0.7169(2) 0.22335(19) 0.0226(5) Uani 1 1 d . . . . .
H14 H 1.073457 0.723375 0.178767 0.027 Uiso 1 1 calc R U . . .
C20 C 1.0035(2) 0.80937(19) 0.39998(19) 0.0203(4) Uani 1 1 d . . . . .
C28 C 0.7476(2) 0.43388(19) 0.3392(2) 0.0213(5) Uani 1 1 d . . . . .
C15 C 1.0683(2) 0.80969(19) 0.32609(19) 0.0214(5) Uani 1 1 d . . . . .
C11 C 0.5110(2) 0.7793(2) 0.3052(2) 0.0248(5) Uani 1 1 d . . . . .
C6 C 0.6643(2) 0.7533(2) 0.09478(19) 0.0233(5) Uani 1 1 d . . . . .
H6 H 0.661323 0.782686 0.036892 0.028 Uiso 1 1 calc R U . . .
C12 C 0.5817(2) 0.73957(19) 0.24430(19) 0.0207(5) Uani 1 1 d . . . . .
C23 C 0.7026(2) 0.3449(2) 0.2368(2) 0.0249(5) Uani 1 1 d . . . . .
C18 C 1.1762(2) 0.9840(2) 0.5329(2) 0.0277(5) Uani 1 1 d . . . . .
H18 H 1.214421 1.042071 0.603841 0.033 Uiso 1 1 calc R U . . .
C27 C 0.8021(2) 0.4113(2) 0.4372(2) 0.0247(5) Uani 1 1 d . . . . .
C7 C 0.6085(2) 0.79507(19) 0.1711(2) 0.0229(5) Uani 1 1 d . . . . .
C22 C 0.6682(2) 0.3603(2) 0.1309(2) 0.0243(5) Uani 1 1 d . . . . .
H22 H 0.632779 0.294090 0.066898 0.029 Uiso 1 1 calc R U . . .
C19 C 1.0663(2) 0.89582(19) 0.50707(19) 0.0217(5) Uani 1 1 d . . . . .
C16 C 1.1804(2) 0.9011(2) 0.3536(2) 0.0271(5) Uani 1 1 d . . . . .
H16 H 1.221005 0.902653 0.302116 0.032 Uiso 1 1 calc R U . . .
C2 C 0.7709(2) 0.5296(2) -0.01035(19) 0.0247(5) Uani 1 1 d . . . . .
C10 C 0.4744(3) 0.8688(2) 0.2968(2) 0.0316(6) Uani 1 1 d . . . . .
H10 H 0.429165 0.894088 0.339682 0.038 Uiso 1 1 calc R U . . .
C8 C 0.5677(3) 0.8853(2) 0.1625(2) 0.0304(5) Uani 1 1 d . . . . .
H8 H 0.584982 0.920602 0.112363 0.036 Uiso 1 1 calc R U . . .
C4 C 0.8997(2) 0.5462(2) 0.07699(19) 0.0248(5) Uani 1 1 d . . . . .
H4A H 0.898469 0.473063 0.083852 0.030 Uiso 1 1 calc R U . . .
H4B H 0.969110 0.573969 0.051820 0.030 Uiso 1 1 calc R U . . .
C5 C 0.6576(2) 0.4462(2) -0.00191(19) 0.0257(5) Uani 1 1 d . . . . .
H5A H 0.579589 0.462042 -0.032441 0.031 Uiso 1 1 calc R U . . .
H5B H 0.643266 0.368875 -0.047356 0.031 Uiso 1 1 calc R U . . .
C17 C 1.2315(3) 0.9877(2) 0.4535(2) 0.0316(6) Uani 1 1 d . . . . .
H17 H 1.304683 1.050569 0.469282 0.038 Uiso 1 1 calc R U . . .
C3 C 0.7552(3) 0.6432(2) 0.0032(2) 0.0274(5) Uani 1 1 d . . . . .
H3A H 0.836806 0.700046 0.015099 0.033 Uiso 1 1 calc R U . . .
H3B H 0.689648 0.637223 -0.065905 0.033 Uiso 1 1 calc R U . . .
C1 C 0.7722(3) 0.4816(2) -0.1262(2) 0.0315(6) Uani 1 1 d . . . . .
H1A H 0.833269 0.538847 -0.138479 0.047 Uiso 1 1 calc R U . . .
H1B H 0.686806 0.459222 -0.182624 0.047 Uiso 1 1 calc R U . . .
H1C H 0.797429 0.415951 -0.131408 0.047 Uiso 1 1 calc R U . . .
C21 C 1.0565(3) 0.9648(2) 0.6857(2) 0.0287(5) Uani 1 1 d . . . . .
H21A H 1.001796 0.946249 0.726291 0.043 Uiso 1 1 calc R U . . .
H21B H 1.059911 1.037130 0.677548 0.043 Uiso 1 1 calc R U . . .
H21C H 1.142671 0.969566 0.726778 0.043 Uiso 1 1 calc R U . . .
C26 C 0.7998(3) 0.3052(2) 0.4328(2) 0.0316(6) Uani 1 1 d . . . . .
H26 H 0.835807 0.292434 0.499355 0.038 Uiso 1 1 calc R U . . .
C9 C 0.5038(3) 0.9224(2) 0.2250(3) 0.0353(6) Uani 1 1 d . . . . .
H9 H 0.479320 0.984559 0.219782 0.042 Uiso 1 1 calc R U . . .
C24 C 0.6987(3) 0.2364(2) 0.2346(2) 0.0336(6) Uani 1 1 d . . . . .
H24 H 0.663570 0.176265 0.165252 0.040 Uiso 1 1 calc R U . . .
C25 C 0.7448(3) 0.2166(2) 0.3309(3) 0.0363(6) Uani 1 1 d . . . . .
H25 H 0.739374 0.142815 0.328282 0.044 Uiso 1 1 calc R U . . .
C13 C 0.4056(3) 0.7463(3) 0.4278(3) 0.0414(7) Uani 1 1 d . . . . .
H13A H 0.323836 0.737783 0.373768 0.062 Uiso 1 1 calc R U . . .
H13B H 0.447740 0.824078 0.479933 0.062 Uiso 1 1 calc R U . . .
H13C H 0.390684 0.695654 0.468625 0.062 Uiso 1 1 calc R U . . .
C29 C 0.9251(3) 0.4905(3) 0.6334(2) 0.0365(6) Uani 1 1 d . . . . .
H29A H 0.987815 0.457667 0.621281 0.055 Uiso 1 1 calc R U . . .
H29B H 0.864990 0.440465 0.653358 0.055 Uiso 1 1 calc R U . . .
H29C H 0.969102 0.563673 0.693743 0.055 Uiso 1 1 calc R U . . .
C01F C 0.3338(3) 0.2103(3) 0.2670(3) 0.0420(7) Uani 1 1 d . . . . .

loop_
_atom_site_aniso_label
_atom_site_aniso_U_11
_atom_site_aniso_U_22
_atom_site_aniso_U_33
_atom_site_aniso_U_23
_atom_site_aniso_U_13
_atom_site_aniso_U_12
Co1 0.01864(18) 0.01838(18) 0.01650(18) 0.00739(14) 0.00647(14) 0.00570(14)
S1 0.0268(3) 0.0269(3) 0.0250(3) 0.0106(2) 0.0099(2) 0.0034(2)
Na03 0.0292(5) 0.0278(5) 0.0291(5) 0.0148(4) 0.0150(4) 0.0088(4)
Na04 0.0362(6) 0.0259(5) 0.0222(5) 0.0081(4) 0.0111(4) 0.0033(4)
O4 0.0295(9) 0.0216(8) 0.0210(8) 0.0055(6) 0.0087(7) 0.0062(7)
O3 0.0232(8) 0.0240(8) 0.0200(8) 0.0046(6) 0.0079(7) 0.0010(7)
O5 0.0284(9) 0.0195(8) 0.0207(8) 0.0090(6) 0.0090(7) 0.0075(7)
O1 0.0240(8) 0.0242(8) 0.0261(8) 0.0140(7) 0.0130(7) 0.0108(7)
O2 0.0268(9) 0.0364(10) 0.0296(9) 0.0144(8) 0.0159(7) 0.0135(8)
O6 0.0362(10) 0.0329(9) 0.0227(8) 0.0153(7) 0.0085(7) 0.0140(8)
N1 0.0227(10) 0.0260(10) 0.0214(9) 0.0110(8) 0.0088(8) 0.0079(8)
F3 0.142(3) 0.0767(16) 0.0377(11) 0.0241(10) 0.0498(14) 0.0571(17)
N2 0.0212(9) 0.0237(10) 0.0178(9) 0.0076(8) 0.0077(7) 0.0093(8)
O9 0.0717(16) 0.0515(13) 0.0294(10) 0.0165(9) 0.0231(11) 0.0313(12)
N3 0.0227(10) 0.0253(10) 0.0189(9) 0.0075(8) 0.0088(8) 0.0074(8)
F2 0.148(3) 0.0371(11) 0.103(2) 0.0321(12) 0.087(2) 0.0334(14)
O8 0.0323(12) 0.0512(14) 0.0563(14) 0.0035(11) 0.0064(10) 0.0100(10)
O7 0.0544(14) 0.0383(12) 0.0677(16) 0.0250(11) 0.0334(13) 0.0047(11)
F1 0.0750(17) 0.113(2) 0.0856(18) 0.0205(16) 0.0299(15) 0.0639(17)
C14 0.0210(11) 0.0279(12) 0.0220(11) 0.0098(9) 0.0090(9) 0.0115(9)
C20 0.0208(11) 0.0190(10) 0.0212(11) 0.0092(9) 0.0060(9) 0.0078(9)
C28 0.0206(11) 0.0225(11) 0.0257(12) 0.0134(9) 0.0123(9) 0.0068(9)
C15 0.0192(11) 0.0220(11) 0.0221(11) 0.0095(9) 0.0057(9) 0.0067(9)
C11 0.0207(11) 0.0252(12) 0.0234(11) 0.0062(9) 0.0060(9) 0.0057(9)
C6 0.0234(11) 0.0228(11) 0.0219(11) 0.0122(9) 0.0062(9) 0.0043(9)
C12 0.0149(10) 0.0199(10) 0.0210(11) 0.0053(9) 0.0023(8) 0.0036(8)
C23 0.0249(12) 0.0222(11) 0.0290(12) 0.0103(10) 0.0120(10) 0.0077(9)
C18 0.0288(13) 0.0210(11) 0.0237(12) 0.0046(9) 0.0044(10) 0.0037(10)
C27 0.0237(12) 0.0301(12) 0.0275(12) 0.0147(10) 0.0144(10) 0.0114(10)
C7 0.0211(11) 0.0196(11) 0.0237(11) 0.0085(9) 0.0046(9) 0.0046(9)
C22 0.0236(12) 0.0201(11) 0.0256(12) 0.0043(9) 0.0097(10) 0.0056(9)
C19 0.0256(12) 0.0211(11) 0.0211(11) 0.0097(9) 0.0095(9) 0.0098(9)
C16 0.0237(12) 0.0306(13) 0.0278(12) 0.0131(10) 0.0105(10) 0.0078(10)
C2 0.0258(12) 0.0272(12) 0.0193(11) 0.0074(9) 0.0079(9) 0.0085(10)
C10 0.0289(13) 0.0318(13) 0.0359(14) 0.0082(11) 0.0142(11) 0.0154(11)
C8 0.0320(13) 0.0246(12) 0.0343(13) 0.0142(10) 0.0099(11) 0.0090(10)
C4 0.0247(12) 0.0262(12) 0.0203(11) 0.0040(9) 0.0085(9) 0.0082(10)
C5 0.0251(12) 0.0263(12) 0.0193(11) 0.0056(9) 0.0047(9) 0.0059(10)
C17 0.0247(12) 0.0266(12) 0.0347(14) 0.0100(11) 0.0085(11) 0.0000(10)
C3 0.0321(13) 0.0336(13) 0.0231(12) 0.0147(10) 0.0138(10) 0.0138(11)
C1 0.0340(14) 0.0377(14) 0.0204(12) 0.0073(10) 0.0104(10) 0.0122(11)
C21 0.0385(14) 0.0262(12) 0.0203(11) 0.0053(9) 0.0109(10) 0.0134(11)
C26 0.0384(15) 0.0376(14) 0.0373(14) 0.0246(12) 0.0219(12) 0.0232(12)
C9 0.0369(15) 0.0253(13) 0.0478(16) 0.0147(12) 0.0151(13) 0.0168(11)
C24 0.0446(16) 0.0226(12) 0.0390(15) 0.0117(11) 0.0215(13) 0.0138(11)
C25 0.0525(17) 0.0284(13) 0.0478(16) 0.0238(12) 0.0290(14) 0.0242(13)
C13 0.0410(16) 0.0592(19) 0.0431(16) 0.0238(14) 0.0290(14) 0.0276(15)
C29 0.0354(15) 0.0497(17) 0.0292(13) 0.0239(12) 0.0095(11) 0.0163(13)
C01F 0.058(2) 0.0436(16) 0.0362(15) 0.0191(13) 0.0261(14) 0.0231(15)

loop_
_atom_type_symbol
_atom_type_description
_atom_type_scat_dispersion_real
_atom_type_scat_dispersion_imag
_atom_type_scat_source
C C 0.0181 0.0091 'International Tables Vol C Tables 4.2.6.8 and 6.1.1.4'
H H 0.0000 0.0000 'International Tables Vol C Tables 4.2.6.8 and 6.1.1.4'
Co Co -2.3653 3.6143 'International Tables Vol C Tables 4.2.6.8 and 6.1.1.4'
F F 0.0727 0.0534 'International Tables Vol C Tables 4.2.6.8 and 6.1.1.4'
N N 0.0311 0.0180 'International Tables Vol C Tables 4.2.6.8 and 6.1.1.4'
Na Na 0.1353 0.1239 'International Tables Vol C Tables 4.2.6.8 and 6.1.1.4'
O O 0.0492 0.0322 'International Tables Vol C Tables 4.2.6.8 and 6.1.1.4'
S S 0.3331 0.5567 'International Tables Vol C Tables 4.2.6.8 and 6.1.1.4'

loop_
_exptl_crystal_face_index_h
_exptl_crystal_face_index_k
_exptl_crystal_face_index_l
_exptl_crystal_face_perp_dist
-3 8 0 0.0847
3 -8 0 0.0525
4 -7 -3 0.0824
-2 -7 6 0.1041
-5 1 7 0.1928
-2 2 -7 0.0869
4 0 4 0.1346
-3 1 -6 0.0679
-6 -2 0 0.1012
6 -6 1 0.1049
-7 5 1 0.1280
-1 7 -6 0.1194
-2 -6 7 0.1286
-5 7 2 0.1118
0 7 2 0.0624
-2 -7 1 0.0714
2 7 -1 0.1064
5 -4 5 0.1364
7 -2 0 0.1368
-4 7 -4 0.0997
4 -7 4 0.1111
1 -4 -6 0.0660
-1 -6 -3 0.0348
6 -3 3 0.1213
7 -3 2 0.1194
-1 8 1 0.0700

loop_
_geom_angle_atom_site_label_1
_geom_angle_atom_site_label_2
_geom_angle_atom_site_label_3
_geom_angle
_geom_angle_site_symmetry_1
_geom_angle_site_symmetry_3
_geom_angle_publ_flag
Na03 Co1 Na04 56.38(3) . . ?
O3 Co1 Na03 87.90(5) . . ?
O3 Co1 Na04 37.49(5) . . ?
O3 Co1 O5 77.97(7) . . ?
O3 Co1 O1 93.97(7) . . ?
O3 Co1 N1 113.89(7) . . ?
O3 Co1 N2 84.22(7) . . ?
O3 Co1 N3 152.14(8) . . ?
O5 Co1 Na03 43.62(5) . . ?
O5 Co1 Na04 41.70(5) . . ?
O1 Co1 Na03 38.86(5) . . ?
O1 Co1 Na04 80.53(5) . . ?
O1 Co1 O5 82.33(7) . . ?
O1 Co1 N1 83.18(7) . . ?
O1 Co1 N2 160.06(7) . . ?
O1 Co1 N3 104.58(7) . . ?
N1 Co1 Na03 120.55(6) . . ?
N1 Co1 Na04 144.84(6) . . ?
N1 Co1 O5 161.88(7) . . ?
N2 Co1 Na03 159.94(6) . . ?
N2 Co1 Na04 108.56(5) . . ?
N2 Co1 O5 116.46(7) . . ?
N2 Co1 N1 79.48(8) . . ?
N3 Co1 Na03 93.62(6) . . ?
N3 Co1 Na04 125.03(6) . . ?
N3 Co1 O5 84.03(7) . . ?
N3 Co1 N1 89.17(8) . . ?
N3 Co1 N2 85.01(8) . . ?
O9 S1 Na04 49.91(11) . 2_666 ?
O9 S1 C01F 103.91(14) . . ?
O8 S1 Na04 63.03(11) . 2_666 ?
O8 S1 O9 112.32(16) . . ?
O8 S1 C01F 104.30(15) . . ?
O7 S1 Na04 132.82(11) . 2_666 ?
O7 S1 O9 114.94(16) . . ?
O7 S1 O8 115.97(17) . . ?
O7 S1 C01F 103.54(15) . . ?
C01F S1 Na04 122.91(11) . 2_666 ?
Na04 Na03 Co1 62.92(3) . . ?
O5 Na03 Co1 38.88(4) . . ?
O5 Na03 Na04 46.31(5) . . ?
O5 Na03 O2 134.44(7) . . ?
O1 Na03 Co1 35.34(5) . . ?
O1 Na03 Na04 83.77(5) . . ?
O1 Na03 O5 74.09(6) . . ?
O1 Na03 O2 67.88(7) . . ?
O1 Na03 O9 114.79(9) . 2_666 ?
O1 Na03 O7 126.61(9) . . ?
O2 Na03 Co1 101.04(5) . . ?
O2 Na03 Na04 104.22(6) . . ?
O9 Na03 Co1 109.41(7) 2_666 . ?
O9 Na03 Na04 48.69(7) 2_666 . ?
O9 Na03 O5 92.07(8) 2_666 . ?
O9 Na03 O2 82.18(8) 2_666 . ?
O7 Na03 Co1 132.26(8) . . ?
O7 Na03 Na04 146.28(8) . . ?
O7 Na03 O5 121.51(9) . . ?
O7 Na03 O2 101.37(9) . . ?
O7 Na03 O9 115.02(10) . 2_666 ?
S1 Na04 Co1 129.31(4) 2_666 . ?
S1 Na04 Na03 68.93(3) 2_666 . ?
Na03 Na04 Co1 60.70(2) . . ?
O4 Na04 Co1 99.36(5) . . ?
O4 Na04 S1 108.50(5) . 2_666 ?
O4 Na04 Na03 129.68(6) . . ?
O4 Na04 O9 113.52(8) . 2_666 ?
O4 Na04 O8 95.44(7) . 2_666 ?
O4 Na04 C20 48.78(6) . . ?
O3 Na04 Co1 33.07(4) . . ?
O3 Na04 S1 146.31(7) . 2_666 ?
O3 Na04 Na03 88.17(5) . . ?
O3 Na04 O4 67.04(6) . . ?
O3 Na04 O5 69.56(6) . . ?
O3 Na04 O6 123.48(8) . . ?
O3 Na04 O9 121.84(8) . 2_666 ?
O3 Na04 O8 159.38(8) . 2_666 ?
O3 Na04 C20 22.40(6) . . ?
O5 Na04 Co1 37.53(4) . . ?
O5 Na04 S1 106.77(6) . 2_666 ?
O5 Na04 Na03 46.70(5) . . ?
O5 Na04 O4 136.58(7) . . ?
O5 Na04 O6 66.96(6) . . ?
O5 Na04 O9 88.48(8) . 2_666 ?
O5 Na04 O8 126.77(7) . 2_666 ?
O5 Na04 C20 89.09(7) . . ?
O6 Na04 Co1 101.06(5) . . ?
O6 Na04 S1 81.21(5) . 2_666 ?
O6 Na04 Na03 87.32(6) . . ?
O6 Na04 O4 142.98(8) . . ?
O6 Na04 O9 91.31(8) . 2_666 ?
O6 Na04 O8 77.02(7) . 2_666 ?
O6 Na04 C20 127.32(8) . . ?
O9 Na04 Co1 103.28(6) 2_666 . ?
O9 Na04 S1 26.64(5) 2_666 2_666 ?
O9 Na04 Na03 44.52(6) 2_666 . ?
O9 Na04 O8 53.67(7) 2_666 2_666 ?
O9 Na04 C20 136.13(8) 2_666 . ?
O8 Na04 Co1 156.43(6) 2_666 . ?
O8 Na04 S1 27.25(5) 2_666 2_666 ?
O8 Na04 Na03 95.74(6) 2_666 . ?
O8 Na04 C20 144.02(7) 2_666 . ?
C20 Na04 Co1 54.70(5) . . ?
C20 Na04 S1 151.39(6) . 2_666 ?
C20 Na04 Na03 109.95(5) . . ?
C19 O4 Na04 111.93(13) . . ?
C19 O4 C21 117.25(19) . . ?
C21 O4 Na04 128.43(15) . . ?
Co1 O3 Na04 109.43(8) . . ?
C20 O3 Co1 130.88(15) . . ?
C20 O3 Na04 116.17(14) . . ?
Co1 O5 Na03 97.49(7) . . ?
Co1 O5 Na04 100.77(7) . . ?
Na04 O5 Na03 87.00(7) . . ?
C28 O5 Co1 126.16(15) . . ?
C28 O5 Na03 117.06(14) . . ?
C28 O5 Na04 119.84(15) . . ?
Co1 O1 Na03 105.80(7) . . ?
C12 O1 Co1 126.82(15) . . ?
C12 O1 Na03 123.38(15) . . ?
C11 O2 Na03 116.66(15) . . ?
C11 O2 C13 117.3(2) . . ?
C13 O2 Na03 125.67(17) . . ?
C27 O6 Na04 118.23(14) . . ?
C27 O6 C29 116.8(2) . . ?
C29 O6 Na04 124.05(17) . . ?
C6 N1 Co1 125.34(17) . . ?
C6 N1 C3 115.6(2) . . ?
C3 N1 Co1 118.93(15) . . ?
C14 N2 Co1 122.72(16) . . ?
C14 N2 C4 116.1(2) . . ?
C4 N2 Co1 115.77(15) . . ?
S1 O9 Na03 150.59(16) . 2_666 ?
S1 O9 Na04 103.46(13) . 2_666 ?
Na03 O9 Na04 86.79(8) 2_666 2_666 ?
C22 N3 Co1 127.99(17) . . ?
C22 N3 C5 115.8(2) . . ?
C5 N3 Co1 114.92(15) . . ?
S1 O8 Na04 89.72(12) . 2_666 ?
S1 O7 Na03 153.40(18) . . ?
N2 C14 H14 116.5 . . ?
N2 C14 C15 127.0(2) . . ?
C15 C14 H14 116.5 . . ?
O3 C20 Na04 41.43(11) . . ?
O3 C20 C15 124.2(2) . . ?
O3 C20 C19 118.9(2) . . ?
C15 C20 Na04 149.82(16) . . ?
C15 C20 C19 117.0(2) . . ?
C19 C20 Na04 83.43(14) . . ?
O5 C28 C23 123.6(2) . . ?
O5 C28 C27 119.8(2) . . ?
C23 C28 C27 116.6(2) . . ?
C20 C15 C14 121.7(2) . . ?
C16 C15 C14 118.3(2) . . ?
C16 C15 C20 119.9(2) . . ?
O2 C11 C12 113.0(2) . . ?
O2 C11 C10 124.8(2) . . ?
C10 C11 C12 122.1(2) . . ?
N1 C6 H6 116.9 . . ?
N1 C6 C7 126.2(2) . . ?
C7 C6 H6 116.9 . . ?
O1 C12 C11 119.0(2) . . ?
O1 C12 C7 124.6(2) . . ?
C7 C12 C11 116.3(2) . . ?
C28 C23 C22 123.0(2) . . ?
C28 C23 C24 120.3(2) . . ?
C24 C23 C22 116.5(2) . . ?
C19 C18 H18 120.3 . . ?
C19 C18 C17 119.5(2) . . ?
C17 C18 H18 120.3 . . ?
O6 C27 C28 113.9(2) . . ?
O6 C27 C26 124.4(2) . . ?
C26 C27 C28 121.7(2) . . ?
C12 C7 C6 121.3(2) . . ?
C8 C7 C6 118.0(2) . . ?
C8 C7 C12 120.4(2) . . ?
N3 C22 C23 127.6(2) . . ?
N3 C22 H22 116.2 . . ?
C23 C22 H22 116.2 . . ?
O4 C19 C20 112.8(2) . . ?
C18 C19 O4 125.4(2) . . ?
C18 C19 C20 121.8(2) . . ?
C15 C16 H16 119.6 . . ?
C17 C16 C15 120.9(2) . . ?
C17 C16 H16 119.6 . . ?
C5 C2 C4 111.8(2) . . ?
C3 C2 C4 109.6(2) . . ?
C3 C2 C5 110.6(2) . . ?
C3 C2 C1 108.5(2) . . ?
C1 C2 C4 108.2(2) . . ?
C1 C2 C5 108.0(2) . . ?
C11 C10 H10 120.0 . . ?
C11 C10 C9 120.1(2) . . ?
C9 C10 H10 120.0 . . ?
C7 C8 H8 119.4 . . ?
C9 C8 C7 121.2(3) . . ?
C9 C8 H8 119.4 . . ?
N2 C4 C2 111.6(2) . . ?
N2 C4 H4A 109.3 . . ?
N2 C4 H4B 109.3 . . ?
C2 C4 H4A 109.3 . . ?
C2 C4 H4B 109.3 . . ?
H4A C4 H4B 108.0 . . ?
N3 C5 C2 112.00(19) . . ?
N3 C5 H5A 109.2 . . ?
N3 C5 H5B 109.2 . . ?
C2 C5 H5A 109.2 . . ?
C2 C5 H5B 109.2 . . ?
H5A C5 H5B 107.9 . . ?
C18 C17 H17 119.9 . . ?
C16 C17 C18 120.3(2) . . ?
C16 C17 H17 119.9 . . ?
N1 C3 C2 111.9(2) . . ?
N1 C3 H3A 109.2 . . ?
N1 C3 H3B 109.2 . . ?
C2 C3 H3A 109.2 . . ?
C2 C3 H3B 109.2 . . ?
H3A C3 H3B 107.9 . . ?
C2 C1 H1A 109.5 . . ?
C2 C1 H1B 109.5 . . ?
C2 C1 H1C 109.5 . . ?
H1A C1 H1B 109.5 . . ?
H1A C1 H1C 109.5 . . ?
H1B C1 H1C 109.5 . . ?
O4 C21 H21A 109.5 . . ?
O4 C21 H21B 109.5 . . ?
O4 C21 H21C 109.5 . . ?
H21A C21 H21B 109.5 . . ?
H21A C21 H21C 109.5 . . ?
H21B C21 H21C 109.5 . . ?
C27 C26 H26 119.9 . . ?
C27 C26 C25 120.2(2) . . ?
C25 C26 H26 119.9 . . ?
C10 C9 H9 120.0 . . ?
C8 C9 C10 119.9(2) . . ?
C8 C9 H9 120.0 . . ?
C23 C24 H24 119.5 . . ?
C25 C24 C23 121.0(3) . . ?
C25 C24 H24 119.5 . . ?
C26 C25 H25 120.1 . . ?
C24 C25 C26 119.8(2) . . ?
C24 C25 H25 120.1 . . ?
O2 C13 H13A 109.5 . . ?
O2 C13 H13B 109.5 . . ?
O2 C13 H13C 109.5 . . ?
H13A C13 H13B 109.5 . . ?
H13A C13 H13C 109.5 . . ?
H13B C13 H13C 109.5 . . ?
O6 C29 H29A 109.5 . . ?
O6 C29 H29B 109.5 . . ?
O6 C29 H29C 109.5 . . ?
H29A C29 H29B 109.5 . . ?
H29A C29 H29C 109.5 . . ?
H29B C29 H29C 109.5 . . ?
F3 C01F S1 110.4(2) . . ?
F3 C01F F1 106.9(3) . . ?
F2 C01F S1 111.4(2) . . ?
F2 C01F F3 108.5(3) . . ?
F2 C01F F1 108.6(3) . . ?
F1 C01F S1 110.9(2) . . ?

loop_
_geom_bond_atom_site_label_1
_geom_bond_atom_site_label_2
_geom_bond_distance
_geom_bond_site_symmetry_2
_geom_bond_publ_flag
Co1 Na03 3.4197(10) . ?
Co1 Na04 3.4915(10) . ?
Co1 O3 2.0205(16) . ?
Co1 O5 2.1652(16) . ?
Co1 O1 2.0558(17) . ?
Co1 N1 2.153(2) . ?
Co1 N2 2.153(2) . ?
Co1 N3 2.101(2) . ?
S1 Na04 3.1230(12) 2_666 ?
S1 O9 1.440(2) . ?
S1 O8 1.430(2) . ?
S1 O7 1.426(2) . ?
S1 C01F 1.824(3) . ?
Na03 Na04 3.2653(15) . ?
Na03 O5 2.380(2) . ?
Na03 O1 2.2297(19) . ?
Na03 O2 2.416(2) . ?
Na03 O9 2.293(2) 2_666 ?
Na03 O7 2.257(2) . ?
Na04 O4 2.4418(19) . ?
Na04 O3 2.253(2) . ?
Na04 O5 2.3643(19) . ?
Na04 O6 2.423(2) . ?
Na04 O9 2.457(3) 2_666 ?
Na04 O8 2.783(3) 2_666 ?
Na04 C20 3.056(3) . ?
O4 C19 1.379(3) . ?
O4 C21 1.427(3) . ?
O3 C20 1.298(3) . ?
O5 C28 1.300(3) . ?
O1 C12 1.292(3) . ?
O2 C11 1.372(3) . ?
O2 C13 1.425(3) . ?
O6 C27 1.380(3) . ?
O6 C29 1.437(3) . ?
N1 C6 1.278(3) . ?
N1 C3 1.480(3) . ?
F3 C01F 1.314(4) . ?
N2 C14 1.290(3) . ?
N2 C4 1.462(3) . ?
N3 C22 1.287(3) . ?
N3 C5 1.469(3) . ?
F2 C01F 1.302(4) . ?
F1 C01F 1.318(4) . ?
C14 H14 0.9500 . ?
C14 C15 1.443(3) . ?
C20 C15 1.418(3) . ?
C20 C19 1.428(3) . ?
C28 C23 1.412(3) . ?
C28 C27 1.431(3) . ?
C15 C16 1.409(3) . ?
C11 C12 1.431(3) . ?
C11 C10 1.379(4) . ?
C6 H6 0.9500 . ?
C6 C7 1.445(4) . ?
C12 C7 1.424(3) . ?
C23 C22 1.446(4) . ?
C23 C24 1.415(3) . ?
C18 H18 0.9500 . ?
C18 C19 1.374(3) . ?
C18 C17 1.408(4) . ?
C27 C26 1.380(4) . ?
C7 C8 1.414(3) . ?
C22 H22 0.9500 . ?
C16 H16 0.9500 . ?
C16 C17 1.369(4) . ?
C2 C4 1.544(3) . ?
C2 C5 1.542(3) . ?
C2 C3 1.531(3) . ?
C2 C1 1.535(3) . ?
C10 H10 0.9500 . ?
C10 C9 1.401(4) . ?
C8 H8 0.9500 . ?
C8 C9 1.366(4) . ?
C4 H4A 0.9900 . ?
C4 H4B 0.9900 . ?
C5 H5A 0.9900 . ?
C5 H5B 0.9900 . ?
C17 H17 0.9500 . ?
C3 H3A 0.9900 . ?
C3 H3B 0.9900 . ?
C1 H1A 0.9800 . ?
C1 H1B 0.9800 . ?
C1 H1C 0.9800 . ?
C21 H21A 0.9800 . ?
C21 H21B 0.9800 . ?
C21 H21C 0.9800 . ?
C26 H26 0.9500 . ?
C26 C25 1.397(4) . ?
C9 H9 0.9500 . ?
C24 H24 0.9500 . ?
C24 C25 1.371(4) . ?
C25 H25 0.9500 . ?
C13 H13A 0.9800 . ?
C13 H13B 0.9800 . ?
C13 H13C 0.9800 . ?
C29 H29A 0.9800 . ?
C29 H29B 0.9800 . ?
C29 H29C 0.9800 . ?

loop_
_geom_torsion_atom_site_label_1
_geom_torsion_atom_site_label_2
_geom_torsion_atom_site_label_3
_geom_torsion_atom_site_label_4
_geom_torsion
_geom_torsion_site_symmetry_1
_geom_torsion_site_symmetry_2
_geom_torsion_site_symmetry_3
_geom_torsion_site_symmetry_4
_geom_torsion_publ_flag
Co1 O3 C20 Na04 -156.3(3) . . . . ?
Co1 O3 C20 C15 -12.2(3) . . . . ?
Co1 O3 C20 C19 169.00(16) . . . . ?
Co1 O5 C28 C23 -32.6(3) . . . . ?
Co1 O5 C28 C27 145.90(17) . . . . ?
Co1 O1 C12 C11 -154.41(16) . . . . ?
Co1 O1 C12 C7 28.8(3) . . . . ?
Co1 N1 C6 C7 -9.4(3) . . . . ?
Co1 N1 C3 C2 24.2(3) . . . . ?
Co1 N2 C14 C15 25.2(3) . . . . ?
Co1 N2 C4 C2 38.1(2) . . . . ?
Co1 N3 C22 C23 3.9(4) . . . . ?
Co1 N3 C5 C2 42.3(2) . . . . ?
Na03 O5 C28 C23 91.1(2) . . . . ?
Na03 O5 C28 C27 -90.4(2) . . . . ?
Na03 O1 C12 C11 -0.2(3) . . . . ?
Na03 O1 C12 C7 -176.92(16) . . . . ?
Na03 O2 C11 C12 -1.1(2) . . . . ?
Na03 O2 C11 C10 178.9(2) . . . . ?
Na04 S1 O9 Na03 -107.9(3) 2_666 . . 2_666 ?
Na04 S1 O7 Na03 82.1(4) 2_666 . . . ?
Na04 S1 C01F F3 131.0(2) 2_666 . . . ?
Na04 S1 C01F F2 10.4(3) 2_666 . . . ?
Na04 S1 C01F F1 -110.7(2) 2_666 . . . ?
Na04 O4 C19 C20 19.7(2) . . . . ?
Na04 O4 C19 C18 -160.0(2) . . . . ?
Na04 O3 C20 C15 144.09(19) . . . . ?
Na04 O3 C20 C19 -34.7(3) . . . . ?
Na04 O5 C28 C23 -165.90(18) . . . . ?
Na04 O5 C28 C27 12.6(3) . . . . ?
Na04 O6 C27 C28 -4.2(3) . . . . ?
Na04 O6 C27 C26 175.1(2) . . . . ?
Na04 C20 C15 C14 41.4(4) . . . . ?
Na04 C20 C15 C16 -137.0(3) . . . . ?
Na04 C20 C19 O4 -14.54(17) . . . . ?
Na04 C20 C19 C18 165.1(2) . . . . ?
O3 C20 C15 C14 -9.1(4) . . . . ?
O3 C20 C15 C16 172.4(2) . . . . ?
O3 C20 C19 O4 7.7(3) . . . . ?
O3 C20 C19 C18 -172.6(2) . . . . ?
O5 C28 C23 C22 10.9(4) . . . . ?
O5 C28 C23 C24 -174.1(2) . . . . ?
O5 C28 C27 O6 -5.2(3) . . . . ?
O5 C28 C27 C26 175.4(2) . . . . ?
O1 C12 C7 C6 5.0(3) . . . . ?
O1 C12 C7 C8 177.7(2) . . . . ?
O2 C11 C12 O1 0.9(3) . . . . ?
O2 C11 C12 C7 177.89(19) . . . . ?
O2 C11 C10 C9 -178.6(2) . . . . ?
O6 C27 C26 C25 -178.5(2) . . . . ?
N1 C6 C7 C12 -14.5(4) . . . . ?
N1 C6 C7 C8 172.7(2) . . . . ?
N2 C14 C15 C20 0.4(4) . . . . ?
N2 C14 C15 C16 178.9(2) . . . . ?
O9 S1 O8 Na04 8.08(14) . . . 2_666 ?
O9 S1 O7 Na03 24.6(4) . . . . ?
O9 S1 C01F F3 -178.0(3) . . . . ?
O9 S1 C01F F2 61.4(3) . . . . ?
O9 S1 C01F F1 -59.8(3) . . . . ?
O8 S1 O9 Na03 -117.3(3) . . . 2_666 ?
O8 S1 O9 Na04 -9.42(17) . . . 2_666 ?
O8 S1 O7 Na03 158.4(3) . . . . ?
O8 S1 C01F F3 64.1(3) . . . . ?
O8 S1 C01F F2 -56.5(3) . . . . ?
O8 S1 C01F F1 -177.6(3) . . . . ?
O7 S1 O9 Na03 18.2(4) . . . 2_666 ?
O7 S1 O9 Na04 126.05(15) . . . 2_666 ?
O7 S1 O8 Na04 -126.91(14) . . . 2_666 ?
O7 S1 C01F F3 -57.6(3) . . . . ?
O7 S1 C01F F2 -178.2(3) . . . . ?
O7 S1 C01F F1 60.6(3) . . . . ?
C14 N2 C4 C2 -116.8(2) . . . . ?
C14 C15 C16 C17 -175.3(2) . . . . ?
C20 C15 C16 C17 3.2(4) . . . . ?
C28 C23 C22 N3 4.7(4) . . . . ?
C28 C23 C24 C25 -3.7(4) . . . . ?
C28 C27 C26 C25 0.8(4) . . . . ?
C15 C20 C19 O4 -171.1(2) . . . . ?
C15 C20 C19 C18 8.5(3) . . . . ?
C15 C16 C17 C18 3.2(4) . . . . ?
C11 C12 C7 C6 -171.8(2) . . . . ?
C11 C12 C7 C8 0.9(3) . . . . ?
C11 C10 C9 C8 0.7(4) . . . . ?
C6 N1 C3 C2 -159.0(2) . . . . ?
C6 C7 C8 C9 174.0(2) . . . . ?
C12 C11 C10 C9 1.4(4) . . . . ?
C12 C7 C8 C9 1.1(4) . . . . ?
C23 C28 C27 O6 173.4(2) . . . . ?
C23 C28 C27 C26 -6.0(4) . . . . ?
C23 C24 C25 C26 -1.8(4) . . . . ?
C27 C28 C23 C22 -167.6(2) . . . . ?
C27 C28 C23 C24 7.4(4) . . . . ?
C27 C26 C25 C24 3.2(4) . . . . ?
C7 C8 C9 C10 -1.9(4) . . . . ?
C22 N3 C5 C2 -125.7(2) . . . . ?
C22 C23 C24 C25 171.6(3) . . . . ?
C19 C20 C15 C14 169.7(2) . . . . ?
C19 C20 C15 C16 -8.8(3) . . . . ?
C19 C18 C17 C16 -3.6(4) . . . . ?
C10 C11 C12 O1 -179.1(2) . . . . ?
C10 C11 C12 C7 -2.1(3) . . . . ?
C4 N2 C14 C15 178.2(2) . . . . ?
C4 C2 C5 N3 34.0(3) . . . . ?
C4 C2 C3 N1 -77.9(3) . . . . ?
C5 N3 C22 C23 170.0(2) . . . . ?
C5 C2 C4 N2 -81.3(3) . . . . ?
C5 C2 C3 N1 45.8(3) . . . . ?
C17 C18 C19 O4 177.1(2) . . . . ?
C17 C18 C19 C20 -2.4(4) . . . . ?
C3 N1 C6 C7 174.0(2) . . . . ?
C3 C2 C4 N2 41.8(3) . . . . ?
C3 C2 C5 N3 -88.5(2) . . . . ?
C1 C2 C4 N2 159.9(2) . . . . ?
C1 C2 C5 N3 153.0(2) . . . . ?
C1 C2 C3 N1 164.2(2) . . . . ?
C21 O4 C19 C20 -176.4(2) . . . . ?
C21 O4 C19 C18 4.0(3) . . . . ?
C24 C23 C22 N3 -170.4(3) . . . . ?
C13 O2 C11 C12 -174.8(2) . . . . ?
C13 O2 C11 C10 5.2(4) . . . . ?
C29 O6 C27 C28 -173.6(2) . . . . ?
C29 O6 C27 C26 5.8(4) . . . . ?
C01F S1 O9 Na03 130.6(3) . . . 2_666 ?
C01F S1 O9 Na04 -121.55(14) . . . 2_666 ?
C01F S1 O8 Na04 119.96(11) . . . 2_666 ?
C01F S1 O7 Na03 -88.0(4) . . . . ?

loop_
_exptl_oxdiff_crystal_face_indexfrac_h
_exptl_oxdiff_crystal_face_indexfrac_k
_exptl_oxdiff_crystal_face_indexfrac_l
_exptl_oxdiff_crystal_face_x
_exptl_oxdiff_crystal_face_y
_exptl_oxdiff_crystal_face_z
-2.5050 8.2542 0.1592 0.9102 -0.3221 0.2603
2.5139 -8.2506 -0.1735 -0.9107 0.3222 -0.2586
4.0579 -7.0565 -2.8806 -0.9388 0.3323 0.0906
-2.0989 -6.8854 5.8656 -0.4081 0.1442 -0.9015
-5.4952 1.0726 7.4241 0.5517 -0.1955 -0.8108
-1.5993 1.7885 -7.4809 -0.4461 -0.7280 0.5206
4.2099 0.2178 4.4454 0.5219 0.8521 -0.0397
-2.7801 0.9783 -6.4088 -0.4933 -0.8051 0.3294
-5.8322 -2.3321 0.1262 -0.4542 -0.7417 -0.4935
6.3078 -6.3037 0.8173 -0.4773 0.8787 0.0091
-7.0706 5.1856 0.9505 0.4635 -0.8532 -0.2393
-1.3850 7.3192 -6.0708 0.3305 -0.6088 0.7211
-1.7269 -5.9722 7.4175 -0.1621 0.2989 -0.9404
-5.4664 7.1000 1.5511 0.7908 -0.6065 -0.0824
0.3734 6.6278 1.9741 0.9575 0.1776 0.2275
-1.6429 -7.1149 0.6950 -0.8397 -0.1556 -0.5202
1.7631 7.1246 -0.9632 0.8230 0.1525 0.5471
4.7230 -4.4564 4.9416 0.0248 0.9582 -0.2850
7.1265 -1.9881 0.3766 0.0248 0.9488 0.3148
-3.9615 7.0593 -4.4901 0.3448 -0.8316 0.4355
4.3665 -6.9750 4.0835 -0.3547 0.8555 -0.3772
0.8890 -4.1998 -5.6974 -0.9308 -0.2758 0.2397
-0.7138 -5.8769 -2.8181 -0.9479 -0.2810 -0.1503
6.1840 -3.4050 2.8379 0.0260 0.9996 0.0090
6.7245 -2.7485 1.6586 0.0256 0.9868 0.1599
-1.3147 7.8820 0.7700 0.9540 -0.1255 0.2722

loop_
_smtbx_masks_void_nr
_smtbx_masks_void_average_x
_smtbx_masks_void_average_y
_smtbx_masks_void_average_z
_smtbx_masks_void_volume
_smtbx_masks_void_count_electrons
_smtbx_masks_void_content
1 0.089 0.000 0.000 282.7 86.7 '2 acetonitrile'
